data_7160990
loop_
_publ_author_name
'Tian, Yuan-Hang'
'Yang, Qi-Chun'
'Liu, Yu-Xuan'
'Qin, Peng'
'Li, Jun-Long'
'Wu, Yi-Qi'
'Zeng, Rong'
'Zhang, Dong-Ming'
'Zhang, Xiang'
'Leng, Hai-Jun'

_publ_section_title
;
 Chemo- and diastereoselective synthesis of
 spiro-iminoindoline-pyrazolines as potential antioxidant reagents.
;
_journal_issue 7
_journal_name_full 'Organic &amp; biomolecular chemistry'
_journal_page_first 1488
_journal_page_last 1495
_journal_paper_doi 10.1039/d5ob01910a
_journal_volume 24
_journal_year 2026
_chemical_formula_moiety '2(C36 H29 Br N4 O2 S), C5.445 H8.113 O2.445'
_chemical_formula_sum 'C77 H66 Br2 N8 O6 S2'
_chemical_formula_weight 1423.31
_space_group_crystal_system triclinic
_space_group_IT_number 2
_space_group_name_Hall '-P 1'
_space_group_name_H-M_alt 'P -1'
_atom_sites_solution_hydrogens mixed
_atom_sites_solution_primary dual
_audit_creation_date 2024-04-15
_audit_creation_method
;
Olex2 1.3
(compiled 2020.11.12 svn.r5f609507 for OlexSys, GUI svn.r6408)
;
_audit_update_record
;
2024-04-25 deposited with the CCDC.	2026-01-08 downloaded from the CCDC.
;
_cell_angle_alpha 90.504(9)
_cell_angle_beta 97.493(10)
_cell_angle_gamma 103.217(9)
_cell_formula_units_Z 1
_cell_length_a 8.4871(19)
_cell_length_b 12.362(3)
_cell_length_c 17.148(4)
_cell_measurement_reflns_used 5559
_cell_measurement_temperature 178(2)
_cell_measurement_theta_max 27.48
_cell_measurement_theta_min 2.67
_cell_volume 1735.1(7)
_computing_cell_refinement 'SAINT V8.40B (?, 2016)'
_computing_data_reduction 'SAINT V8.40B (?, 2016)'
_computing_molecular_graphics 'Olex2 1.3 (Dolomanov et al., 2009)'
_computing_publication_material 'Olex2 1.3 (Dolomanov et al., 2009)'
_computing_structure_refinement 'SHELXL 2016/6 (Sheldrick, 2015)'
_computing_structure_solution 'SHELXT 2018/2 (Sheldrick, 2018)'
_diffrn_ambient_temperature 178.0
_diffrn_measured_fraction_theta_full 0.994
_diffrn_measured_fraction_theta_max 0.986
_diffrn_measurement_device_type 'Bruker APEX-II CCD'
_diffrn_measurement_method '\f and \w scans'
_diffrn_radiation_type MoK\a
_diffrn_radiation_wavelength 0.71073
_diffrn_reflns_av_R_equivalents 0.0780
_diffrn_reflns_av_unetI/netI 0.0814
_diffrn_reflns_Laue_measured_fraction_full 0.994
_diffrn_reflns_Laue_measured_fraction_max 0.986
_diffrn_reflns_limit_h_max 11
_diffrn_reflns_limit_h_min -10
_diffrn_reflns_limit_k_max 16
_diffrn_reflns_limit_k_min -16
_diffrn_reflns_limit_l_max 22
_diffrn_reflns_limit_l_min -22
_diffrn_reflns_number 24833
_diffrn_reflns_point_group_measured_fraction_full 0.994
_diffrn_reflns_point_group_measured_fraction_max 0.986
_diffrn_reflns_theta_full 25.242
_diffrn_reflns_theta_max 27.647
_diffrn_reflns_theta_min 2.035
_diffrn_source_current 1.4
_diffrn_source_power 0.07
_diffrn_source_voltage 50.0
_diffrn_standards_number 0
_exptl_absorpt_coefficient_mu 1.288
_exptl_absorpt_correction_T_max 0.7456
_exptl_absorpt_correction_T_min 0.6083
_exptl_absorpt_correction_type none
_exptl_absorpt_process_details
;
SADABS-2016/2 (Bruker,2016/2) was used for absorption correction.
wR2(int) was 0.1428 before and 0.0712 after correction.
The Ratio of minimum to maximum transmission is 0.8159.
The \l/2 correction factor is Not present.
;
_exptl_crystal_colour 'clear light colourless'
_exptl_crystal_colour_lustre clear
_exptl_crystal_colour_modifier light
_exptl_crystal_colour_primary colourless
_exptl_crystal_density_diffrn 1.362
_exptl_crystal_description needle
_exptl_crystal_F_000 734
_exptl_crystal_size_max 0.32
_exptl_crystal_size_mid 0.05
_exptl_crystal_size_min 0.03
_refine_diff_density_max 1.391
_refine_diff_density_min -1.077
_refine_diff_density_rms 0.109
_refine_ls_extinction_method none
_refine_ls_goodness_of_fit_ref 1.033
_refine_ls_hydrogen_treatment mixed
_refine_ls_matrix_type full
_refine_ls_number_parameters 456
_refine_ls_number_reflns 7979
_refine_ls_number_restraints 411
_refine_ls_restrained_S_all 1.014
_refine_ls_R_factor_all 0.0943
_refine_ls_R_factor_gt 0.0595
_refine_ls_shift/su_max 0.001
_refine_ls_shift/su_mean 0.000
_refine_ls_structure_factor_coef Fsqd
_refine_ls_weighting_details 'w=1/[\s^2^(Fo^2^)+(0.1012P)^2^+0.4915P] where P=(Fo^2^+2Fc^2^)/3'
_refine_ls_weighting_scheme calc
_refine_ls_wR_factor_gt 0.1601
_refine_ls_wR_factor_ref 0.1831
_reflns_Friedel_coverage 0.000
_reflns_number_gt 5460
_reflns_number_total 7979
_reflns_threshold_expression 'I > 2\s(I)'
_cod_data_source_file d5ob01910a2.cif
_cod_data_source_block mo_ljl_yqc_1_2_0m_a
_cod_database_code 7160990
_shelx_shelxl_version_number 2016/6
_shelx_space_group_comment
;
The symmetry employed for this shelxl refinement is uniquely defined
by the following loop, which should always be used as a source of
symmetry information in preference to the above space-group names.
They are only intended as comments.
;
_shelx_estimated_absorpt_t_max 0.962
_shelx_estimated_absorpt_t_min 0.683
_olex2_refinement_description
;
1. Fixed Uiso
 At 1.2 times of:
  All C(H) groups, All C(H,H) groups, All N(H) groups
 At 1.5 times of:
  All C(H,H,H) groups
2. Uiso/Uaniso restraints and constraints
Uanis(C41) \\sim Ueq: with sigma of 0.02 and sigma for terminal atoms of 0.001
3. Rigid body (RIGU) restrains
 All non-hydrogen atoms
 with sigma for 1-2 distances of 0.004 and sigma for 1-3 distances of 0.004
4. Others
 Sof(O3)=Sof(O4)=Sof(C38)=Sof(H38A)=Sof(H38B)=Sof(H38C)=Sof(C39)=Sof(H39A)=
 Sof(H39B)=FVAR(1)
5.a Ternary CH refined with riding coordinates:
 C7(H7)
5.b Secondary CH2 refined with riding coordinates:
 C39(H39A,H39B)
5.c Aromatic/amide H refined with riding coordinates:
 N2(H2), C3(H3), C4(H4), C11(H11), C12(H12), C16(H16), C17(H17), C18(H18),
 C19(H19), C22(H22), C23(H23), C24(H24), C25(H25), C26(H26), C27(H27), C28(H28),
  C30(H30), C31(H31), C32(H32), C34(H34), C35(H35), C36(H36)
5.d Idealised Me refined as rotating group:
 C1(H1A,H1B,H1C), C14(H14A,H14B,H14C), C38(H38A,H38B,H38C)
;
_olex2_submission_special_instructions 'No special instructions were received'

loop_
_space_group_symop_operation_xyz
'x, y, z'
'-x, -y, -z'

loop_
_atom_site_label
_atom_site_type_symbol
_atom_site_fract_x
_atom_site_fract_y
_atom_site_fract_z
_atom_site_U_iso_or_equiv
_atom_site_adp_type
_atom_site_occupancy
_atom_site_site_symmetry_order
_atom_site_calc_flag
_atom_site_refinement_flags_posn
_atom_site_refinement_flags_adp
_atom_site_refinement_flags_occupancy
_atom_site_disorder_assembly
_atom_site_disorder_group
Br1 Br 0.14643(5) 0.94813(4) 0.92816(3) 0.04472(17) Uani 1 1 d . . . . .
S1 S 0.53450(10) 0.78856(7) 0.50113(5) 0.0235(2) Uani 1 1 d . . . . .
O1 O 0.3727(3) 0.7219(2) 0.47976(16) 0.0341(6) Uani 1 1 d . . . . .
O2 O 0.5661(3) 0.90111(19) 0.47457(14) 0.0296(6) Uani 1 1 d . . . . .
N1 N 0.5808(4) 0.7840(2) 0.59509(16) 0.0239(6) Uani 1 1 d . . . . .
N2 N 0.6321(3) 0.9801(2) 0.62797(17) 0.0243(6) Uani 1 1 d . . . . .
H2 H 0.607537 1.005735 0.581354 0.029 Uiso 1 1 calc R U . . .
N3 N 0.7407(3) 0.6890(2) 0.75182(16) 0.0227(6) Uani 1 1 d . . . . .
N4 N 0.8057(3) 0.8022(2) 0.74576(16) 0.0220(6) Uani 1 1 d . . . . .
C1 C 0.2088(6) 0.2273(3) 0.7941(3) 0.0542(13) Uani 1 1 d . . . . .
H1A H 0.157851 0.224157 0.842364 0.081 Uiso 1 1 calc R U . . .
H1B H 0.280616 0.175202 0.796596 0.081 Uiso 1 1 calc R U . . .
H1C H 0.123785 0.206851 0.748561 0.081 Uiso 1 1 calc R U . . .
C2 C 0.3079(5) 0.3439(3) 0.7860(3) 0.0383(9) Uani 1 1 d . . . . .
C3 C 0.2417(5) 0.4351(3) 0.7962(3) 0.0369(9) Uani 1 1 d . . . . .
H3 H 0.133899 0.424517 0.809161 0.044 Uiso 1 1 calc R U . . .
C4 C 0.3332(4) 0.5419(3) 0.7874(2) 0.0313(8) Uani 1 1 d . . . . .
H4 H 0.286062 0.603582 0.793575 0.038 Uiso 1 1 calc R U . . .
C5 C 0.4918(4) 0.5601(3) 0.7697(2) 0.0267(7) Uani 1 1 d . . . . .
C6 C 0.5891(4) 0.6716(3) 0.7602(2) 0.0236(7) Uani 1 1 d . . . . .
C7 C 0.5264(4) 0.7766(3) 0.76142(19) 0.0212(6) Uani 1 1 d . . . . .
H7 H 0.425527 0.767605 0.722333 0.025 Uiso 1 1 calc R U . . .
C8 C 0.6702(4) 0.8599(3) 0.73033(19) 0.0205(6) Uani 1 1 d . . . . .
C9 C 0.6249(4) 0.8725(3) 0.64180(19) 0.0212(6) Uani 1 1 d . . . . .
C10 C 0.6733(4) 0.7215(3) 0.4659(2) 0.0236(7) Uani 1 1 d . . . . .
C11 C 0.8328(4) 0.7795(3) 0.4625(2) 0.0308(8) Uani 1 1 d . . . . .
H11 H 0.866398 0.856275 0.477736 0.037 Uiso 1 1 calc R U . . .
C12 C 0.9427(5) 0.7245(3) 0.4367(2) 0.0337(8) Uani 1 1 d . . . . .
H12 H 1.051428 0.764460 0.433836 0.040 Uiso 1 1 calc R U . . .
C13 C 0.8971(5) 0.6126(3) 0.4150(2) 0.0316(8) Uani 1 1 d . . . . .
C14 C 1.0176(5) 0.5524(4) 0.3884(3) 0.0441(10) Uani 1 1 d . . . . .
H14A H 1.100325 0.604743 0.363973 0.066 Uiso 1 1 calc R U . . .
H14B H 0.960074 0.492614 0.349961 0.066 Uiso 1 1 calc R U . . .
H14C H 1.070783 0.520591 0.433832 0.066 Uiso 1 1 calc R U . . .
C15 C 0.6843(4) 1.0467(3) 0.69791(19) 0.0222(6) Uani 1 1 d . . . . .
C16 C 0.7142(4) 1.1607(3) 0.7059(2) 0.0287(7) Uani 1 1 d . . . . .
H16 H 0.693808 1.204757 0.662348 0.034 Uiso 1 1 calc R U . . .
C17 C 0.7751(4) 1.2082(3) 0.7801(2) 0.0308(8) Uani 1 1 d . . . . .
H17 H 0.798921 1.286823 0.787587 0.037 Uiso 1 1 calc R U . . .
C18 C 0.8024(4) 1.1432(3) 0.8441(2) 0.0301(8) Uani 1 1 d . . . . .
H18 H 0.844180 1.177837 0.894578 0.036 Uiso 1 1 calc R U . . .
C19 C 0.7692(4) 1.0283(3) 0.8349(2) 0.0258(7) Uani 1 1 d . . . . .
H19 H 0.787115 0.983973 0.878658 0.031 Uiso 1 1 calc R U . . .
C20 C 0.7097(4) 0.9794(3) 0.76095(19) 0.0220(6) Uani 1 1 d . . . . .
C21 C 0.9420(4) 0.8289(3) 0.70284(19) 0.0220(6) Uani 1 1 d . . . . .
C22 C 0.9962(4) 0.7455(3) 0.6667(2) 0.0299(8) Uani 1 1 d . . . . .
H22 H 0.943400 0.669741 0.671062 0.036 Uiso 1 1 calc R U . . .
C23 C 1.1268(5) 0.7730(3) 0.6245(2) 0.0350(8) Uani 1 1 d . . . . .
H23 H 1.163581 0.715607 0.600289 0.042 Uiso 1 1 calc R U . . .
C24 C 1.2037(4) 0.8814(3) 0.6170(2) 0.0310(8) Uani 1 1 d . . . . .
H24 H 1.291048 0.899617 0.586445 0.037 Uiso 1 1 calc R U . . .
C25 C 1.1535(4) 0.9642(3) 0.6543(2) 0.0332(8) Uani 1 1 d . . . . .
H25 H 1.208070 1.039739 0.650201 0.040 Uiso 1 1 calc R U . . .
C26 C 1.0236(4) 0.9382(3) 0.6979(2) 0.0293(8) Uani 1 1 d . . . . .
H26 H 0.991161 0.995760 0.724309 0.035 Uiso 1 1 calc R U . . .
C27 C 0.4649(5) 0.3618(3) 0.7674(3) 0.0461(11) Uani 1 1 d . . . . .
H27 H 0.510748 0.299870 0.759788 0.055 Uiso 1 1 calc R U . . .
C28 C 0.5567(5) 0.4676(3) 0.7597(3) 0.0404(10) Uani 1 1 d . . . . .
H28 H 0.664967 0.477667 0.747427 0.048 Uiso 1 1 calc R U . . .
C29 C 0.4894(4) 0.8063(3) 0.84155(19) 0.0225(7) Uani 1 1 d . . . . .
C30 C 0.5827(5) 0.7843(3) 0.9096(2) 0.0310(8) Uani 1 1 d . . . . .
H30 H 0.670631 0.749575 0.906114 0.037 Uiso 1 1 calc R U . . .
C31 C 0.5478(5) 0.8126(3) 0.9825(2) 0.0364(9) Uani 1 1 d . . . . .
H31 H 0.612524 0.797418 1.028761 0.044 Uiso 1 1 calc R U . . .
C32 C 0.4210(5) 0.8626(3) 0.9890(2) 0.0357(8) Uani 1 1 d . . . . .
H32 H 0.398352 0.882813 1.039206 0.043 Uiso 1 1 calc R U . . .
C33 C 0.3271(4) 0.8828(3) 0.9211(2) 0.0301(8) Uani 1 1 d . . . . .
C34 C 0.3598(4) 0.8559(3) 0.8473(2) 0.0247(7) Uani 1 1 d . . . . .
H34 H 0.294477 0.871010 0.801209 0.030 Uiso 1 1 calc R U . . .
C35 C 0.6241(4) 0.6084(3) 0.4449(2) 0.0297(8) Uani 1 1 d . . . . .
H35 H 0.515462 0.568390 0.447852 0.036 Uiso 1 1 calc R U . . .
C36 C 0.7370(5) 0.5555(3) 0.4194(2) 0.0344(8) Uani 1 1 d . . . . .
H36 H 0.704341 0.478539 0.404687 0.041 Uiso 1 1 calc R U . . .
C40 C 0.500000 0.500000 1.000000 0.0589(18) Uani 1 2 d S . P A 1
O3 O 0.8898(8) 0.4383(5) 0.9045(4) 0.069(2) Uani 0.611(7) 1 d . . P B 1
O4 O 0.7481(7) 0.5530(4) 0.9562(4) 0.0593(17) Uani 0.611(7) 1 d . . P A 1
C38 C 0.9950(9) 0.6317(6) 0.9092(5) 0.049(2) Uani 0.611(7) 1 d . . P B 1
H38A H 1.102304 0.638893 0.940537 0.074 Uiso 0.611(7) 1 calc R U P B 1
H38B H 0.949760 0.694802 0.921905 0.074 Uiso 0.611(7) 1 calc R U P B 1
H38C H 1.006579 0.630650 0.853083 0.074 Uiso 0.611(7) 1 calc R U P B 1
C39 C 0.6257(12) 0.4569(7) 0.9719(6) 0.062(2) Uani 0.611(7) 1 d . . P A 1
H39A H 0.582241 0.410066 0.923243 0.075 Uiso 0.611(7) 1 calc R U P B 1
H39B H 0.672080 0.411618 1.012056 0.075 Uiso 0.611(7) 1 calc R U P B 1
C41 C 0.8880(13) 0.5308(7) 0.9267(6) 0.133(3) Uani 1 1 d . U . . .
H40 H 0.551(9) 0.507(6) 1.050(4) 0.10(2) Uiso 1 1 d . . . . .

loop_
_atom_site_aniso_label
_atom_site_aniso_U_11
_atom_site_aniso_U_22
_atom_site_aniso_U_33
_atom_site_aniso_U_23
_atom_site_aniso_U_13
_atom_site_aniso_U_12
Br1 0.0379(3) 0.0582(3) 0.0466(3) -0.0092(2) 0.01487(19) 0.0238(2)
S1 0.0254(4) 0.0264(4) 0.0217(4) 0.0004(3) 0.0057(3) 0.0105(3)
O1 0.0248(13) 0.0410(15) 0.0367(15) -0.0062(12) 0.0041(11) 0.0082(11)
O2 0.0421(15) 0.0273(12) 0.0247(13) 0.0032(10) 0.0069(11) 0.0176(11)
N1 0.0295(15) 0.0241(13) 0.0220(14) 0.0020(11) 0.0090(12) 0.0109(11)
N2 0.0299(15) 0.0221(13) 0.0224(14) 0.0033(11) 0.0057(12) 0.0077(11)
N3 0.0224(13) 0.0209(13) 0.0265(15) 0.0056(11) 0.0092(11) 0.0052(10)
N4 0.0211(13) 0.0191(13) 0.0284(15) 0.0055(11) 0.0073(11) 0.0076(10)
C1 0.039(2) 0.031(2) 0.087(4) 0.017(2) 0.003(2) 0.0012(18)
C2 0.0284(19) 0.0300(19) 0.054(3) 0.0066(17) 0.0008(18) 0.0041(15)
C3 0.0247(18) 0.0355(19) 0.051(2) 0.0084(17) 0.0136(17) 0.0033(15)
C4 0.0277(18) 0.0323(18) 0.038(2) 0.0055(15) 0.0138(16) 0.0111(14)
C5 0.0246(17) 0.0260(16) 0.0302(18) 0.0051(14) 0.0053(14) 0.0059(13)
C6 0.0227(15) 0.0265(16) 0.0242(17) 0.0023(13) 0.0069(13) 0.0087(12)
C7 0.0209(15) 0.0258(16) 0.0197(15) 0.0029(12) 0.0083(13) 0.0078(12)
C8 0.0198(15) 0.0234(15) 0.0215(15) 0.0029(12) 0.0081(12) 0.0083(12)
C9 0.0206(15) 0.0220(15) 0.0242(16) 0.0040(12) 0.0100(13) 0.0076(12)
C10 0.0277(16) 0.0231(16) 0.0222(16) 0.0017(12) 0.0066(13) 0.0085(13)
C11 0.0297(18) 0.0246(17) 0.040(2) -0.0040(15) 0.0110(16) 0.0057(14)
C12 0.0277(19) 0.0308(18) 0.045(2) -0.0011(16) 0.0131(17) 0.0061(14)
C13 0.0329(19) 0.0368(19) 0.0295(19) -0.0020(15) 0.0091(15) 0.0146(15)
C14 0.036(2) 0.050(2) 0.053(3) -0.011(2) 0.0080(19) 0.0223(19)
C15 0.0196(15) 0.0246(15) 0.0244(16) -0.0007(12) 0.0041(13) 0.0089(12)
C16 0.0261(17) 0.0251(16) 0.0364(19) 0.0035(14) 0.0059(15) 0.0079(13)
C17 0.0273(18) 0.0227(16) 0.042(2) -0.0061(14) 0.0067(16) 0.0042(14)
C18 0.0259(17) 0.0328(18) 0.0326(19) -0.0072(14) 0.0096(15) 0.0057(14)
C19 0.0226(16) 0.0313(17) 0.0254(17) -0.0003(13) 0.0087(14) 0.0073(13)
C20 0.0218(16) 0.0242(15) 0.0237(16) 0.0010(12) 0.0090(13) 0.0095(12)
C21 0.0166(15) 0.0270(16) 0.0241(17) 0.0046(13) 0.0047(12) 0.0074(12)
C22 0.0237(17) 0.0282(17) 0.041(2) -0.0003(15) 0.0136(15) 0.0071(14)
C23 0.0290(19) 0.040(2) 0.040(2) -0.0027(17) 0.0147(16) 0.0119(15)
C24 0.0187(16) 0.0408(19) 0.036(2) 0.0086(16) 0.0131(15) 0.0071(14)
C25 0.0223(17) 0.0303(18) 0.048(2) 0.0093(16) 0.0117(16) 0.0030(14)
C26 0.0254(17) 0.0263(17) 0.039(2) 0.0026(15) 0.0133(15) 0.0070(13)
C27 0.031(2) 0.0238(18) 0.084(3) 0.0063(19) 0.012(2) 0.0060(15)
C28 0.0283(19) 0.0294(18) 0.067(3) 0.0055(18) 0.0169(19) 0.0083(15)
C29 0.0190(15) 0.0256(16) 0.0244(16) 0.0046(13) 0.0077(13) 0.0055(12)
C30 0.0310(19) 0.040(2) 0.0278(18) 0.0056(15) 0.0083(15) 0.0166(16)
C31 0.038(2) 0.049(2) 0.0244(18) 0.0035(16) 0.0052(16) 0.0138(17)
C32 0.040(2) 0.041(2) 0.0292(19) 0.0025(16) 0.0155(16) 0.0100(17)
C33 0.0259(18) 0.0309(18) 0.0361(19) -0.0021(15) 0.0135(15) 0.0066(14)
C34 0.0239(16) 0.0271(17) 0.0252(17) 0.0038(13) 0.0080(14) 0.0074(13)
C35 0.0277(18) 0.0270(17) 0.035(2) -0.0040(14) 0.0077(15) 0.0051(14)
C36 0.040(2) 0.0239(17) 0.041(2) -0.0055(15) 0.0096(17) 0.0097(15)
C40 0.067(5) 0.067(5) 0.045(4) 0.015(4) 0.007(4) 0.021(4)
O3 0.065(4) 0.058(3) 0.082(5) -0.009(3) 0.003(3) 0.016(3)
O4 0.059(3) 0.049(3) 0.068(4) 0.005(3) 0.002(3) 0.011(2)
C38 0.042(4) 0.041(4) 0.062(5) 0.019(3) -0.007(3) 0.010(3)
C39 0.068(5) 0.050(4) 0.068(6) 0.008(4) 0.003(4) 0.015(4)
C41 0.136(7) 0.096(5) 0.164(8) -0.027(5) 0.079(6) -0.008(5)

loop_
_atom_type_symbol
_atom_type_description
_atom_type_scat_dispersion_real
_atom_type_scat_dispersion_imag
_atom_type_scat_source
C C 0.0033 0.0016 'International Tables Vol C Tables 4.2.6.8 and 6.1.1.4'
H H 0.0000 0.0000 'International Tables Vol C Tables 4.2.6.8 and 6.1.1.4'
Br Br -0.2901 2.4595 'International Tables Vol C Tables 4.2.6.8 and 6.1.1.4'
N N 0.0061 0.0033 'International Tables Vol C Tables 4.2.6.8 and 6.1.1.4'
O O 0.0106 0.0060 'International Tables Vol C Tables 4.2.6.8 and 6.1.1.4'
S S 0.1246 0.1234 'International Tables Vol C Tables 4.2.6.8 and 6.1.1.4'

loop_
_geom_angle_atom_site_label_1
_geom_angle_atom_site_label_2
_geom_angle_atom_site_label_3
_geom_angle
_geom_angle_site_symmetry_1
_geom_angle_site_symmetry_3
_geom_angle_publ_flag
O1 S1 O2 116.68(16) . . ?
O1 S1 N1 107.90(16) . . ?
O1 S1 C10 108.89(16) . . ?
O2 S1 N1 112.24(15) . . ?
O2 S1 C10 108.24(15) . . ?
N1 S1 C10 101.83(15) . . ?
C9 N1 S1 123.1(2) . . ?
C9 N2 H2 124.4 . . ?
C9 N2 C15 111.2(3) . . ?
C15 N2 H2 124.4 . . ?
C6 N3 N4 110.2(3) . . ?
N3 N4 C8 109.1(2) . . ?
N3 N4 C21 115.1(2) . . ?
C21 N4 C8 120.2(2) . . ?
H1A C1 H1B 109.5 . . ?
H1A C1 H1C 109.5 . . ?
H1B C1 H1C 109.5 . . ?
C2 C1 H1A 109.5 . . ?
C2 C1 H1B 109.5 . . ?
C2 C1 H1C 109.5 . . ?
C3 C2 C1 120.5(4) . . ?
C27 C2 C1 120.8(4) . . ?
C27 C2 C3 118.7(4) . . ?
C2 C3 H3 120.0 . . ?
C2 C3 C4 120.0(4) . . ?
C4 C3 H3 120.0 . . ?
C3 C4 H4 119.3 . . ?
C5 C4 C3 121.4(3) . . ?
C5 C4 H4 119.3 . . ?
C4 C5 C6 122.0(3) . . ?
C4 C5 C28 118.0(3) . . ?
C28 C5 C6 120.1(3) . . ?
N3 C6 C5 121.6(3) . . ?
N3 C6 C7 113.6(3) . . ?
C5 C6 C7 124.8(3) . . ?
C6 C7 H7 109.3 . . ?
C6 C7 C8 99.9(2) . . ?
C8 C7 H7 109.3 . . ?
C29 C7 C6 113.0(3) . . ?
C29 C7 H7 109.3 . . ?
C29 C7 C8 115.6(3) . . ?
N4 C8 C7 102.2(2) . . ?
N4 C8 C9 111.3(2) . . ?
N4 C8 C20 115.1(3) . . ?
C9 C8 C7 108.9(3) . . ?
C20 C8 C7 117.8(2) . . ?
C20 C8 C9 101.6(2) . . ?
N1 C9 N2 131.5(3) . . ?
N1 C9 C8 119.3(3) . . ?
N2 C9 C8 109.2(3) . . ?
C11 C10 S1 120.1(2) . . ?
C11 C10 C35 120.5(3) . . ?
C35 C10 S1 119.4(3) . . ?
C10 C11 H11 120.3 . . ?
C12 C11 C10 119.4(3) . . ?
C12 C11 H11 120.3 . . ?
C11 C12 H12 119.3 . . ?
C13 C12 C11 121.3(3) . . ?
C13 C12 H12 119.3 . . ?
C12 C13 C14 121.2(3) . . ?
C12 C13 C36 118.5(3) . . ?
C36 C13 C14 120.3(3) . . ?
C13 C14 H14A 109.5 . . ?
C13 C14 H14B 109.5 . . ?
C13 C14 H14C 109.5 . . ?
H14A C14 H14B 109.5 . . ?
H14A C14 H14C 109.5 . . ?
H14B C14 H14C 109.5 . . ?
C16 C15 N2 127.6(3) . . ?
C16 C15 C20 122.9(3) . . ?
C20 C15 N2 109.5(3) . . ?
C15 C16 H16 121.4 . . ?
C15 C16 C17 117.1(3) . . ?
C17 C16 H16 121.4 . . ?
C16 C17 H17 119.4 . . ?
C16 C17 C18 121.2(3) . . ?
C18 C17 H17 119.4 . . ?
C17 C18 H18 119.7 . . ?
C19 C18 C17 120.6(3) . . ?
C19 C18 H18 119.7 . . ?
C18 C19 H19 120.6 . . ?
C20 C19 C18 118.9(3) . . ?
C20 C19 H19 120.6 . . ?
C15 C20 C8 108.5(3) . . ?
C19 C20 C8 132.2(3) . . ?
C19 C20 C15 119.2(3) . . ?
C22 C21 N4 120.8(3) . . ?
C26 C21 N4 120.1(3) . . ?
C26 C21 C22 119.1(3) . . ?
C21 C22 H22 120.0 . . ?
C23 C22 C21 120.0(3) . . ?
C23 C22 H22 120.0 . . ?
C22 C23 H23 119.5 . . ?
C24 C23 C22 120.9(3) . . ?
C24 C23 H23 119.5 . . ?
C23 C24 H24 120.3 . . ?
C23 C24 C25 119.4(3) . . ?
C25 C24 H24 120.3 . . ?
C24 C25 H25 119.7 . . ?
C24 C25 C26 120.6(3) . . ?
C26 C25 H25 119.7 . . ?
C21 C26 C25 120.0(3) . . ?
C21 C26 H26 120.0 . . ?
C25 C26 H26 120.0 . . ?
C2 C27 H27 119.3 . . ?
C28 C27 C2 121.4(4) . . ?
C28 C27 H27 119.3 . . ?
C5 C28 H28 119.7 . . ?
C27 C28 C5 120.5(4) . . ?
C27 C28 H28 119.7 . . ?
C30 C29 C7 120.9(3) . . ?
C30 C29 C34 119.6(3) . . ?
C34 C29 C7 119.6(3) . . ?
C29 C30 H30 119.9 . . ?
C31 C30 C29 120.1(3) . . ?
C31 C30 H30 119.9 . . ?
C30 C31 H31 119.5 . . ?
C32 C31 C30 120.9(4) . . ?
C32 C31 H31 119.5 . . ?
C31 C32 H32 120.6 . . ?
C31 C32 C33 118.7(3) . . ?
C33 C32 H32 120.6 . . ?
C32 C33 Br1 119.8(3) . . ?
C32 C33 C34 121.6(3) . . ?
C34 C33 Br1 118.6(3) . . ?
C29 C34 H34 120.5 . . ?
C33 C34 C29 119.0(3) . . ?
C33 C34 H34 120.5 . . ?
C10 C35 H35 120.6 . . ?
C36 C35 C10 118.7(3) . . ?
C36 C35 H35 120.6 . . ?
C13 C36 H36 119.3 . . ?
C35 C36 C13 121.5(3) . . ?
C35 C36 H36 119.3 . . ?
C39 C40 C39 180.0 2_667 . ?
C39 C40 H40 88(5) 2_667 . ?
C39 C40 H40 88(5) . 2_667 ?
C39 C40 H40 92(5) . . ?
C39 C40 H40 92(5) 2_667 2_667 ?
H40 C40 H40 180(9) . 2_667 ?
C41 O4 C39 115.9(7) . . ?
H38A C38 H38B 109.5 . . ?
H38A C38 H38C 109.5 . . ?
H38B C38 H38C 109.5 . . ?
C41 C38 H38A 109.5 . . ?
C41 C38 H38B 109.5 . . ?
C41 C38 H38C 109.5 . . ?
C40 C39 O4 105.4(6) . . ?
C40 C39 H39A 110.7 . . ?
C40 C39 H39B 110.7 . . ?
O4 C39 H39A 110.7 . . ?
O4 C39 H39B 110.7 . . ?
H39A C39 H39B 108.8 . . ?
O3 C41 O4 121.1(8) . . ?
O3 C41 C38 126.3(9) . . ?
C38 C41 O4 110.6(8) . . ?

loop_
_geom_bond_atom_site_label_1
_geom_bond_atom_site_label_2
_geom_bond_distance
_geom_bond_site_symmetry_2
_geom_bond_publ_flag
Br1 C33 1.906(4) . ?
S1 O1 1.430(3) . ?
S1 O2 1.445(2) . ?
S1 N1 1.613(3) . ?
S1 C10 1.750(3) . ?
N1 C9 1.303(4) . ?
N2 H2 0.8800 . ?
N2 C9 1.341(4) . ?
N2 C15 1.411(4) . ?
N3 N4 1.393(4) . ?
N3 C6 1.282(4) . ?
N4 C8 1.484(4) . ?
N4 C21 1.428(4) . ?
C1 H1A 0.9800 . ?
C1 H1B 0.9800 . ?
C1 H1C 0.9800 . ?
C1 C2 1.511(5) . ?
C2 C3 1.389(5) . ?
C2 C27 1.379(6) . ?
C3 H3 0.9500 . ?
C3 C4 1.391(5) . ?
C4 H4 0.9500 . ?
C4 C5 1.387(5) . ?
C5 C6 1.458(5) . ?
C5 C28 1.397(5) . ?
C6 C7 1.513(4) . ?
C7 H7 1.0000 . ?
C7 C8 1.561(4) . ?
C7 C29 1.509(4) . ?
C8 C9 1.535(4) . ?
C8 C20 1.511(4) . ?
C10 C11 1.389(5) . ?
C10 C35 1.394(5) . ?
C11 H11 0.9500 . ?
C11 C12 1.385(5) . ?
C12 H12 0.9500 . ?
C12 C13 1.382(5) . ?
C13 C14 1.508(5) . ?
C13 C36 1.392(5) . ?
C14 H14A 0.9800 . ?
C14 H14B 0.9800 . ?
C14 H14C 0.9800 . ?
C15 C16 1.376(5) . ?
C15 C20 1.394(5) . ?
C16 H16 0.9500 . ?
C16 C17 1.381(5) . ?
C17 H17 0.9500 . ?
C17 C18 1.393(5) . ?
C18 H18 0.9500 . ?
C18 C19 1.387(5) . ?
C19 H19 0.9500 . ?
C19 C20 1.381(5) . ?
C21 C22 1.392(4) . ?
C21 C26 1.380(5) . ?
C22 H22 0.9500 . ?
C22 C23 1.382(5) . ?
C23 H23 0.9500 . ?
C23 C24 1.365(5) . ?
C24 H24 0.9500 . ?
C24 C25 1.377(5) . ?
C25 H25 0.9500 . ?
C25 C26 1.391(5) . ?
C26 H26 0.9500 . ?
C27 H27 0.9500 . ?
C27 C28 1.378(5) . ?
C28 H28 0.9500 . ?
C29 C30 1.389(5) . ?
C29 C34 1.389(4) . ?
C30 H30 0.9500 . ?
C30 C31 1.381(5) . ?
C31 H31 0.9500 . ?
C31 C32 1.373(5) . ?
C32 H32 0.9500 . ?
C32 C33 1.381(6) . ?
C33 C34 1.385(5) . ?
C34 H34 0.9500 . ?
C35 H35 0.9500 . ?
C35 C36 1.388(5) . ?
C36 H36 0.9500 . ?
C40 C39 1.430(10) 2_667 ?
C40 C39 1.430(10) . ?
C40 H40 0.90(6) . ?
C40 H40 0.90(6) 2_667 ?
O3 C41 1.205(10) . ?
O4 C39 1.440(10) . ?
O4 C41 1.430(11) . ?
C38 H38A 0.9800 . ?
C38 H38B 0.9800 . ?
C38 H38C 0.9800 . ?
C38 C41 1.425(11) . ?
C39 H39A 0.9900 . ?
C39 H39B 0.9900 . ?

loop_
_geom_torsion_atom_site_label_1
_geom_torsion_atom_site_label_2
_geom_torsion_atom_site_label_3
_geom_torsion_atom_site_label_4
_geom_torsion
_geom_torsion_site_symmetry_1
_geom_torsion_site_symmetry_2
_geom_torsion_site_symmetry_3
_geom_torsion_site_symmetry_4
_geom_torsion_publ_flag
Br1 C33 C34 C29 -178.8(2) . . . . ?
S1 N1 C9 N2 5.1(5) . . . . ?
S1 N1 C9 C8 -178.7(2) . . . . ?
S1 C10 C11 C12 178.1(3) . . . . ?
S1 C10 C35 C36 -177.9(3) . . . . ?
O1 S1 N1 C9 -123.1(3) . . . . ?
O1 S1 C10 C11 165.0(3) . . . . ?
O1 S1 C10 C35 -18.0(3) . . . . ?
O2 S1 N1 C9 6.8(3) . . . . ?
O2 S1 C10 C11 37.2(3) . . . . ?
O2 S1 C10 C35 -145.7(3) . . . . ?
N1 S1 C10 C11 -81.2(3) . . . . ?
N1 S1 C10 C35 95.8(3) . . . . ?
N2 C15 C16 C17 -175.8(3) . . . . ?
N2 C15 C20 C8 -0.5(4) . . . . ?
N2 C15 C20 C19 176.8(3) . . . . ?
N3 N4 C8 C7 22.0(3) . . . . ?
N3 N4 C8 C9 -94.1(3) . . . . ?
N3 N4 C8 C20 150.9(3) . . . . ?
N3 N4 C21 C22 3.5(5) . . . . ?
N3 N4 C21 C26 -175.3(3) . . . . ?
N3 C6 C7 C8 13.6(4) . . . . ?
N3 C6 C7 C29 -109.8(3) . . . . ?
N4 N3 C6 C5 -178.6(3) . . . . ?
N4 N3 C6 C7 -0.2(4) . . . . ?
N4 C8 C9 N1 57.7(4) . . . . ?
N4 C8 C9 N2 -125.4(3) . . . . ?
N4 C8 C20 C15 122.0(3) . . . . ?
N4 C8 C20 C19 -54.8(5) . . . . ?
N4 C21 C22 C23 179.1(3) . . . . ?
N4 C21 C26 C25 -178.3(3) . . . . ?
C1 C2 C3 C4 -179.0(4) . . . . ?
C1 C2 C27 C28 179.9(5) . . . . ?
C2 C3 C4 C5 -1.1(6) . . . . ?
C2 C27 C28 C5 -0.7(7) . . . . ?
C3 C2 C27 C28 0.7(7) . . . . ?
C3 C4 C5 C6 179.9(4) . . . . ?
C3 C4 C5 C28 1.1(6) . . . . ?
C4 C5 C6 N3 172.8(3) . . . . ?
C4 C5 C6 C7 -5.4(5) . . . . ?
C4 C5 C28 C27 -0.2(6) . . . . ?
C5 C6 C7 C8 -168.1(3) . . . . ?
C5 C6 C7 C29 68.6(4) . . . . ?
C6 N3 N4 C8 -14.6(4) . . . . ?
C6 N3 N4 C21 -153.2(3) . . . . ?
C6 C5 C28 C27 -179.0(4) . . . . ?
C6 C7 C8 N4 -20.1(3) . . . . ?
C6 C7 C8 C9 97.8(3) . . . . ?
C6 C7 C8 C20 -147.3(3) . . . . ?
C6 C7 C29 C30 34.1(4) . . . . ?
C6 C7 C29 C34 -145.5(3) . . . . ?
C7 C8 C9 N1 -54.2(4) . . . . ?
C7 C8 C9 N2 122.7(3) . . . . ?
C7 C8 C20 C15 -117.3(3) . . . . ?
C7 C8 C20 C19 65.9(5) . . . . ?
C7 C29 C30 C31 179.6(3) . . . . ?
C7 C29 C34 C33 -179.9(3) . . . . ?
C8 N4 C21 C22 -130.2(3) . . . . ?
C8 N4 C21 C26 51.0(4) . . . . ?
C8 C7 C29 C30 -80.1(4) . . . . ?
C8 C7 C29 C34 100.3(4) . . . . ?
C9 N2 C15 C16 176.3(3) . . . . ?
C9 N2 C15 C20 -1.1(4) . . . . ?
C9 C8 C20 C15 1.6(3) . . . . ?
C9 C8 C20 C19 -175.2(3) . . . . ?
C10 S1 N1 C9 122.4(3) . . . . ?
C10 C11 C12 C13 -0.7(6) . . . . ?
C10 C35 C36 C13 0.4(6) . . . . ?
C11 C10 C35 C36 -0.9(6) . . . . ?
C11 C12 C13 C14 -178.9(4) . . . . ?
C11 C12 C13 C36 0.2(6) . . . . ?
C12 C13 C36 C35 0.0(6) . . . . ?
C14 C13 C36 C35 179.1(4) . . . . ?
C15 N2 C9 N1 178.6(3) . . . . ?
C15 N2 C9 C8 2.2(3) . . . . ?
C15 C16 C17 C18 -1.0(5) . . . . ?
C16 C15 C20 C8 -178.0(3) . . . . ?
C16 C15 C20 C19 -0.8(5) . . . . ?
C16 C17 C18 C19 0.2(5) . . . . ?
C17 C18 C19 C20 0.5(5) . . . . ?
C18 C19 C20 C8 176.3(3) . . . . ?
C18 C19 C20 C15 -0.2(5) . . . . ?
C20 C8 C9 N1 -179.2(3) . . . . ?
C20 C8 C9 N2 -2.3(3) . . . . ?
C20 C15 C16 C17 1.4(5) . . . . ?
C21 N4 C8 C7 158.1(3) . . . . ?
C21 N4 C8 C9 42.0(4) . . . . ?
C21 N4 C8 C20 -72.9(4) . . . . ?
C21 C22 C23 C24 -0.4(6) . . . . ?
C22 C21 C26 C25 2.9(6) . . . . ?
C22 C23 C24 C25 2.1(6) . . . . ?
C23 C24 C25 C26 -1.3(6) . . . . ?
C24 C25 C26 C21 -1.2(6) . . . . ?
C26 C21 C22 C23 -2.1(6) . . . . ?
C27 C2 C3 C4 0.2(7) . . . . ?
C28 C5 C6 N3 -8.3(6) . . . . ?
C28 C5 C6 C7 173.5(4) . . . . ?
C29 C7 C8 N4 101.4(3) . . . . ?
C29 C7 C8 C9 -140.7(3) . . . . ?
C29 C7 C8 C20 -25.8(4) . . . . ?
C29 C30 C31 C32 0.2(6) . . . . ?
C30 C29 C34 C33 0.4(5) . . . . ?
C30 C31 C32 C33 0.8(6) . . . . ?
C31 C32 C33 Br1 178.2(3) . . . . ?
C31 C32 C33 C34 -1.2(6) . . . . ?
C32 C33 C34 C29 0.6(5) . . . . ?
C34 C29 C30 C31 -0.8(5) . . . . ?
C35 C10 C11 C12 1.1(6) . . . . ?
C39 O4 C41 O3 11.5(14) . . . . ?
C39 O4 C41 C38 176.5(8) . . . . ?
C41 O4 C39 C40 -179.7(7) . . . . ?
